data_7706488
loop_
_publ_author_name
'van Rees, Karlotta'
'Love, Jason B.'

_publ_section_title
;
 Synthesis and complexes of a constrained-cavity Schiff-base dipyrrin
 macrocycle.
;
_journal_issue 5
_journal_name_full 'Dalton transactions (Cambridge, England : 2003)'
_journal_page_first 1610
_journal_page_last 1613
_journal_paper_doi 10.1039/d1dt00175b
_journal_volume 50
_journal_year 2021
_chemical_formula_moiety 'C29 H22 Br F5 N4 Zn'
_chemical_formula_sum 'C29 H22 Br F5 N4 Zn'
_chemical_formula_weight 666.78
_space_group_crystal_system triclinic
_space_group_IT_number 2
_space_group_name_Hall '-P 1'
_space_group_name_H-M_alt 'P -1'
_atom_sites_solution_hydrogens geom
_atom_sites_solution_primary dual
_audit_creation_date 2020-08-26
_audit_creation_method
;
Olex2 1.2
(compiled 2018.05.29 svn.r3508 for OlexSys, GUI svn.r5506)
;
_audit_update_record
;
2020-12-18 deposited with the CCDC.	2021-01-22 downloaded from the CCDC.
;
_cell_angle_alpha 86.721(2)
_cell_angle_beta 86.179(2)
_cell_angle_gamma 84.625(2)
_cell_formula_units_Z 2
_cell_length_a 9.8072(2)
_cell_length_b 11.5434(3)
_cell_length_c 12.0315(2)
_cell_measurement_reflns_used 15378
_cell_measurement_temperature 170
_cell_measurement_theta_max 24.9100
_cell_measurement_theta_min 3.5500
_cell_volume 1351.28(5)
_computing_cell_refinement 'CrysAlisPro 1.171.40.54a (Rigaku OD, 2019)'
_computing_data_collection 'CrysAlisPro 1.171.40.54a (Rigaku OD, 2019)'
_computing_data_reduction 'CrysAlisPro 1.171.40.54a (Rigaku OD, 2019)'
_computing_molecular_graphics 'Olex2 (Dolomanov et al., 2009)'
_computing_publication_material 'Olex2 (Dolomanov et al., 2009)'
_computing_structure_refinement 'ShelXL (Sheldrick, 2015)'
_computing_structure_solution 'ShelXT (Sheldrick, 2015)'
_diffrn_ambient_temperature 170
_diffrn_detector 'CCD plate'
_diffrn_detector_area_resol_mean 8.0521
_diffrn_detector_type Eos
_diffrn_measured_fraction_theta_full 0.998
_diffrn_measured_fraction_theta_max 0.998
_diffrn_measurement_details
;
List of Runs (angles in degrees, time in seconds):

  # Type    Start    End  Width  t~exp~   \w     \q     \k     \f   Frames
#--------------------------------------------------------------------------
  1  \w    -39.00  51.00   1.00    6.00    --  -17.55  57.00  90.00   90
  2  \w    -48.00  39.00   1.00    6.00    --  -17.55  77.00-120.00   87
  3  \w     -2.00  88.00   1.00    6.00    --   19.26  57.00-150.00   90
  4  \w     -2.00  88.00   1.00    6.00    --   19.26  57.00 -60.00   90
  5  \w     -2.00  88.00   1.00    6.00    --   19.26  57.00  30.00   90
  6  \w     -2.00  88.00   1.00    6.00    --   19.26  57.00 120.00   90
  7  \w    -20.00  61.00   1.00    6.00    --   19.26 -99.00  30.00   81
  8  \w    -39.00  49.00   1.00    6.00    --   19.26 -77.00 150.00   88
  9  \w    -50.00  41.00   1.00    6.00    --   19.26 -57.00 -30.00   91
 10  \w    -93.00 -39.00   1.00    6.00    --  -17.55-178.00 -90.00   54
 11  \w    -20.00  61.00   1.00    6.00    --   19.26 -99.00 150.00   81
 12  \w    -20.00  61.00   1.00    6.00    --   19.26 -99.00 -90.00   81
 13  \w    -54.00  92.00   1.00    6.00    --   19.26   0.00-180.00  146
 14  \w    -54.00  92.00   1.00    6.00    --   19.26   0.00-150.00  146
 15  \w    -54.00  92.00   1.00    6.00    --   19.26   0.00-120.00  146
 16  \w    -11.00  39.00   1.00    6.00    --   19.26  77.00  60.00   50
 17  \w    -54.00  92.00   1.00    6.00    --   19.26   0.00 -60.00  146
 18  \w    -54.00  92.00   1.00    6.00    --   19.26   0.00 -30.00  146
 19  \w    -54.00  82.00   1.00    6.00    --   19.26   0.00   0.00  136
 20  \w    -54.00  92.00   1.00    6.00    --   19.26   0.00 -90.00  146
;
_diffrn_measurement_device 'four-circle diffractometer'
_diffrn_measurement_device_type 'Xcalibur, Eos'
_diffrn_measurement_method '\w scans'
_diffrn_orient_matrix_type 'CrysAlisPro convention (1999,Acta A55,543-557)'
_diffrn_orient_matrix_UB_11 0.0719006000
_diffrn_orient_matrix_UB_12 -0.0146080000
_diffrn_orient_matrix_UB_13 -0.0058816000
_diffrn_orient_matrix_UB_21 -0.0102079000
_diffrn_orient_matrix_UB_22 -0.0595726000
_diffrn_orient_matrix_UB_23 0.0118884000
_diffrn_orient_matrix_UB_31 -0.0048353000
_diffrn_orient_matrix_UB_32 -0.0075405000
_diffrn_orient_matrix_UB_33 -0.0576566000
_diffrn_radiation_monochromator graphite
_diffrn_radiation_probe x-ray
_diffrn_radiation_type MoK\a
_diffrn_radiation_wavelength 0.71073
_diffrn_reflns_av_R_equivalents 0.0495
_diffrn_reflns_av_unetI/netI 0.0269
_diffrn_reflns_Laue_measured_fraction_full 0.998
_diffrn_reflns_Laue_measured_fraction_max 0.998
_diffrn_reflns_limit_h_max 11
_diffrn_reflns_limit_h_min -11
_diffrn_reflns_limit_k_max 13
_diffrn_reflns_limit_k_min -13
_diffrn_reflns_limit_l_max 14
_diffrn_reflns_limit_l_min -14
_diffrn_reflns_number 51141
_diffrn_reflns_point_group_measured_fraction_full 0.998
_diffrn_reflns_point_group_measured_fraction_max 0.998
_diffrn_reflns_theta_full 25.242
_diffrn_reflns_theta_max 25.350
_diffrn_reflns_theta_min 3.238
_diffrn_source 'fine-focus sealed X-ray tube'
_diffrn_source_type 'Enhance (Mo) X-ray Source'
_exptl_absorpt_coefficient_mu 2.449
_exptl_absorpt_correction_T_max 0.997
_exptl_absorpt_correction_T_min 0.992
_exptl_absorpt_correction_type analytical
_exptl_absorpt_process_details
;
CrysAlisPro 1.171.40.54a (Rigaku Oxford Diffraction, 2019)
Analytical numeric absorption correction using a multifaceted crystal
			model based on expressions derived by R.C. Clark & J.S. Reid.
(Clark, R. C. & Reid, J. S. (1995). Acta Cryst. A51, 887-897)
Empirical absorption correction using spherical harmonics,
 implemented in SCALE3 ABSPACK scaling algorithm.
;
_exptl_crystal_colour 'dull brownish red'
_exptl_crystal_colour_lustre dull
_exptl_crystal_colour_modifier brownish
_exptl_crystal_colour_primary red
_exptl_crystal_density_diffrn 1.639
_exptl_crystal_description block
_exptl_crystal_F_000 668
_exptl_crystal_preparation 'Transmetallation ofn lithium salt'
_exptl_crystal_recrystallization_method 'slow evaporation from a diluted n-hexane solution'
_exptl_crystal_size_max 0.437
_exptl_crystal_size_mid 0.102
_exptl_crystal_size_min 0.095
_refine_diff_density_max 0.585
_refine_diff_density_min -0.345
_refine_diff_density_rms 0.063
_refine_ls_extinction_method none
_refine_ls_goodness_of_fit_ref 1.058
_refine_ls_hydrogen_treatment constr
_refine_ls_matrix_type full
_refine_ls_number_parameters 365
_refine_ls_number_reflns 4931
_refine_ls_number_restraints 0
_refine_ls_restrained_S_all 1.058
_refine_ls_R_factor_all 0.0421
_refine_ls_R_factor_gt 0.0344
_refine_ls_shift/su_max 0.001
_refine_ls_shift/su_mean 0.000
_refine_ls_structure_factor_coef Fsqd
_refine_ls_weighting_details 'w=1/[\s^2^(Fo^2^)+(0.0349P)^2^+1.0998P] where P=(Fo^2^+2Fc^2^)/3'
_refine_ls_weighting_scheme calc
_refine_ls_wR_factor_gt 0.0751
_refine_ls_wR_factor_ref 0.0783
_reflns_Friedel_coverage 0.000
_reflns_number_gt 4347
_reflns_number_total 4931
_reflns_threshold_expression 'I > 2\s(I)'
_cod_data_source_file d1dt00175b2.cif
_cod_data_source_block j2008_347
_cod_depositor_comments 'Adding full bibliography for 7706485--7706489.cif.'
_cod_database_code 7706488
_shelx_shelxl_version_number 2018/3
_chemical_oxdiff_formula 'C29 H22 F5 N4 Zn1 Br1'
_chemical_oxdiff_usercomment '@ 190 K'
_shelx_space_group_comment
;
The symmetry employed for this shelxl refinement is uniquely defined
by the following loop, which should always be used as a source of
symmetry information in preference to the above space-group names.
They are only intended as comments.
;
_reflns_odcompleteness_completeness 99.80
_reflns_odcompleteness_iscentric 1
_reflns_odcompleteness_theta 25.30
_olex2_refinement_description
;
1. Fixed Uiso
 At 1.2 times of:
  All C(H) groups
 At 1.5 times of:
  All C(H,H,H) groups
2.a Aromatic/amide H refined with riding coordinates:
 C8(H8), C1(H1), C24(H24), C22(H22), C11(H11), C21(H21), C10(H10), C3(H3),
 C29(H29), C2(H2)
2.b Idealised Me refined as rotating group:
 C26(H26A,H26B,H26C), C27(H27A,H27B,H27C), C7(H7A,H7B,H7C), C6(H6A,H6B,H6C)
;
_olex2_submission_special_instructions 'No special instructions were received'
_oxdiff_exptl_absorpt_empirical_details
;
Empirical correction (ABSPACK) includes:
- Absorption correction using spherical harmonics
- Frame scaling
;
_oxdiff_exptl_absorpt_empirical_full_max 1.092
_oxdiff_exptl_absorpt_empirical_full_min 0.877

loop_
_space_group_symop_operation_xyz
'x, y, z'
'-x, -y, -z'

loop_
_atom_site_label
_atom_site_type_symbol
_atom_site_fract_x
_atom_site_fract_y
_atom_site_fract_z
_atom_site_U_iso_or_equiv
_atom_site_adp_type
_atom_site_occupancy
_atom_site_site_symmetry_order
_atom_site_calc_flag
_atom_site_refinement_flags_posn
_atom_site_refinement_flags_adp
_atom_site_refinement_flags_occupancy
_atom_site_disorder_assembly
_atom_site_disorder_group
Br1 Br 0.52377(3) 0.70695(3) 0.69253(3) 0.03677(10) Uani 1 1 d . . . . .
Zn1 Zn 0.73112(3) 0.58485(3) 0.69017(3) 0.02607(10) Uani 1 1 d . . . . .
F5 F 0.90556(17) 0.16494(16) 0.95303(17) 0.0490(5) Uani 1 1 d . . . . .
F1 F 0.44009(18) 0.30561(17) 0.95618(17) 0.0520(5) Uani 1 1 d . . . . .
F2 F 0.3752(2) 0.12604(18) 1.09494(16) 0.0552(5) Uani 1 1 d . . . . .
N3 N 0.7066(2) 0.41330(18) 0.67700(17) 0.0241(5) Uani 1 1 d . . . . .
F3 F 0.5745(2) -0.03339(18) 1.16601(17) 0.0642(6) Uani 1 1 d . . . . .
N2 N 0.7904(2) 0.53258(18) 0.84622(17) 0.0239(5) Uani 1 1 d . . . . .
N4 N 0.7586(2) 0.54031(18) 0.48952(17) 0.0237(5) Uani 1 1 d . . . . .
F4 F 0.8393(2) -0.01577(18) 1.0911(2) 0.0719(7) Uani 1 1 d . . . . .
N1 N 0.8817(2) 0.72935(18) 0.75344(18) 0.0246(5) Uani 1 1 d . . . . .
C8 C 0.8900(3) 0.7118(2) 0.8579(2) 0.0269(6) Uani 1 1 d . . . . .
H8 H 0.926090 0.767138 0.900676 0.032 Uiso 1 1 calc R . . . .
C20 C 0.6875(3) 0.3266(2) 0.7589(2) 0.0237(6) Uani 1 1 d . . . . .
C28 C 0.7901(3) 0.7385(2) 0.4341(2) 0.0262(6) Uani 1 1 d . . . . .
C23 C 0.6870(3) 0.3699(2) 0.5799(2) 0.0245(6) Uani 1 1 d . . . . .
C25 C 0.7886(3) 0.6179(2) 0.3884(2) 0.0254(6) Uani 1 1 d . . . . .
C1 C 0.8683(3) 0.7471(2) 0.5245(2) 0.0251(6) Uani 1 1 d . . . . .
H1 H 0.929019 0.681980 0.546265 0.030 Uiso 1 1 calc R . . . .
C24 C 0.7086(3) 0.4441(2) 0.4797(2) 0.0239(6) Uani 1 1 d . . . . .
H24 H 0.685945 0.421277 0.409015 0.029 Uiso 1 1 calc R . . . .
C9 C 0.8430(3) 0.6048(2) 0.9109(2) 0.0256(6) Uani 1 1 d . . . . .
C14 C 0.6744(3) 0.2414(2) 0.9517(2) 0.0240(6) Uani 1 1 d . . . . .
C13 C 0.7071(3) 0.3405(2) 0.8711(2) 0.0238(6) Uani 1 1 d . . . . .
C4 C 0.8617(3) 0.8466(2) 0.5846(2) 0.0281(6) Uani 1 1 d . . . . .
C12 C 0.7564(3) 0.4372(2) 0.9138(2) 0.0255(6) Uani 1 1 d . . . . .
C22 C 0.6527(3) 0.2531(2) 0.5946(2) 0.0284(6) Uani 1 1 d . . . . .
H22 H 0.633526 0.203890 0.538090 0.034 Uiso 1 1 calc R . . . .
C15 C 0.5403(3) 0.2283(2) 0.9902(2) 0.0294(6) Uani 1 1 d . . . . .
C11 C 0.7885(3) 0.4554(2) 1.0251(2) 0.0299(6) Uani 1 1 d . . . . .
H11 H 0.774112 0.404466 1.088735 0.036 Uiso 1 1 calc R . . . .
C21 C 0.6530(3) 0.2256(2) 0.7066(2) 0.0272(6) Uani 1 1 d . . . . .
H21 H 0.633915 0.153212 0.743020 0.033 Uiso 1 1 calc R . . . .
C10 C 0.8437(3) 0.5594(2) 1.0231(2) 0.0303(6) Uani 1 1 d . . . . .
H10 H 0.876116 0.594649 1.084461 0.036 Uiso 1 1 calc R . . . .
C19 C 0.7739(3) 0.1578(2) 0.9886(2) 0.0308(6) Uani 1 1 d . . . . .
C5 C 0.9325(3) 0.8366(2) 0.6943(2) 0.0290(6) Uani 1 1 d . . . . .
C3 C 0.7819(3) 0.9442(2) 0.5461(3) 0.0367(7) Uani 1 1 d . . . . .
H3 H 0.777550 1.014480 0.584197 0.044 Uiso 1 1 calc R . . . .
C26 C 0.6846(3) 0.6145(3) 0.2999(2) 0.0320(6) Uani 1 1 d . . . . .
H26A H 0.691714 0.536479 0.270714 0.048 Uiso 1 1 calc GR . . . .
H26B H 0.703651 0.671832 0.238934 0.048 Uiso 1 1 calc GR . . . .
H26C H 0.591774 0.632984 0.333266 0.048 Uiso 1 1 calc GR . . . .
C27 C 0.9326(3) 0.5760(3) 0.3401(2) 0.0326(7) Uani 1 1 d . . . . .
H27A H 0.997471 0.570954 0.399044 0.049 Uiso 1 1 calc GR . . . .
H27B H 0.961484 0.631305 0.280218 0.049 Uiso 1 1 calc GR . . . .
H27C H 0.930625 0.499044 0.310101 0.049 Uiso 1 1 calc GR . . . .
C29 C 0.7098(3) 0.8373(2) 0.3977(2) 0.0342(7) Uani 1 1 d . . . . .
H29 H 0.655835 0.834427 0.335385 0.041 Uiso 1 1 calc R . . . .
C16 C 0.5065(3) 0.1375(3) 1.0620(2) 0.0347(7) Uani 1 1 d . . . . .
C17 C 0.6068(4) 0.0565(3) 1.0971(2) 0.0389(8) Uani 1 1 d . . . . .
C7 C 1.0886(3) 0.8121(3) 0.6733(3) 0.0384(7) Uani 1 1 d . . . . .
H7A H 1.131273 0.799553 0.744883 0.058 Uiso 1 1 calc GR . . . .
H7B H 1.125344 0.878780 0.631423 0.058 Uiso 1 1 calc GR . . . .
H7C H 1.108591 0.742286 0.630260 0.058 Uiso 1 1 calc GR . . . .
C6 C 0.9008(3) 0.9449(2) 0.7619(3) 0.0392(7) Uani 1 1 d . . . . .
H6A H 0.801750 0.956917 0.779966 0.059 Uiso 1 1 calc GR . . . .
H6B H 0.931270 1.012994 0.717995 0.059 Uiso 1 1 calc GR . . . .
H6C H 0.949072 0.934449 0.830968 0.059 Uiso 1 1 calc GR . . . .
C2 C 0.7084(3) 0.9396(3) 0.4522(3) 0.0413(8) Uani 1 1 d . . . . .
H2 H 0.656383 1.007703 0.424995 0.050 Uiso 1 1 calc R . . . .
C18 C 0.7420(3) 0.0656(3) 1.0600(3) 0.0402(8) Uani 1 1 d . . . . .

loop_
_atom_site_aniso_label
_atom_site_aniso_U_11
_atom_site_aniso_U_22
_atom_site_aniso_U_33
_atom_site_aniso_U_23
_atom_site_aniso_U_13
_atom_site_aniso_U_12
Br1 0.02938(17) 0.03988(18) 0.0413(2) -0.01037(13) -0.00570(13) 0.00347(13)
Zn1 0.02781(18) 0.02417(17) 0.02550(19) 0.00191(12) -0.00001(13) -0.00154(13)
F5 0.0237(9) 0.0469(11) 0.0746(14) 0.0080(9) -0.0064(9) 0.0009(8)
F1 0.0261(9) 0.0529(12) 0.0708(13) 0.0156(10) 0.0064(9) 0.0103(8)
F2 0.0444(11) 0.0656(13) 0.0558(12) -0.0024(10) 0.0215(9) -0.0235(10)
N3 0.0265(12) 0.0245(11) 0.0212(12) -0.0002(9) -0.0001(9) -0.0031(9)
F3 0.0924(17) 0.0541(13) 0.0500(12) 0.0293(10) -0.0184(11) -0.0371(12)
N2 0.0238(11) 0.0243(11) 0.0238(12) -0.0004(9) -0.0008(9) -0.0033(9)
N4 0.0252(12) 0.0251(12) 0.0204(12) -0.0019(9) -0.0007(9) -0.0006(9)
F4 0.0635(14) 0.0471(12) 0.1042(18) 0.0321(12) -0.0396(13) 0.0015(11)
N1 0.0256(12) 0.0246(12) 0.0237(13) -0.0028(9) 0.0003(9) -0.0037(9)
C8 0.0234(14) 0.0281(14) 0.0308(17) -0.0094(12) -0.0032(11) -0.0047(11)
C20 0.0208(13) 0.0243(13) 0.0249(15) 0.0018(11) 0.0025(11) -0.0009(10)
C28 0.0246(14) 0.0289(14) 0.0242(15) 0.0041(11) 0.0065(11) -0.0060(11)
C23 0.0244(14) 0.0268(14) 0.0224(14) -0.0043(11) 0.0001(11) -0.0019(11)
C25 0.0279(14) 0.0295(14) 0.0182(14) 0.0020(11) -0.0004(11) -0.0030(11)
C1 0.0254(14) 0.0248(14) 0.0242(15) 0.0031(11) 0.0018(11) -0.0022(11)
C24 0.0251(14) 0.0282(14) 0.0187(14) -0.0049(11) -0.0011(10) -0.0014(11)
C9 0.0241(14) 0.0292(14) 0.0231(15) -0.0062(11) -0.0010(11) 0.0014(11)
C14 0.0290(14) 0.0222(13) 0.0207(14) -0.0010(10) -0.0013(11) -0.0027(11)
C13 0.0174(13) 0.0250(14) 0.0272(15) 0.0023(11) 0.0039(11) 0.0023(10)
C4 0.0287(15) 0.0254(14) 0.0301(16) 0.0016(11) 0.0056(12) -0.0090(12)
C12 0.0231(14) 0.0284(14) 0.0236(15) 0.0012(11) 0.0025(11) 0.0000(11)
C22 0.0329(15) 0.0248(14) 0.0286(16) -0.0062(11) -0.0029(12) -0.0035(12)
C15 0.0268(15) 0.0306(15) 0.0296(16) 0.0013(12) 0.0012(12) 0.0007(12)
C11 0.0327(16) 0.0338(16) 0.0216(15) 0.0001(12) 0.0006(12) 0.0021(12)
C21 0.0275(14) 0.0228(14) 0.0310(16) -0.0002(11) 0.0001(12) -0.0021(11)
C10 0.0346(16) 0.0348(16) 0.0214(15) -0.0051(12) -0.0034(12) 0.0012(12)
C19 0.0255(15) 0.0312(15) 0.0359(17) -0.0001(12) -0.0074(12) -0.0015(12)
C5 0.0322(15) 0.0251(14) 0.0310(16) -0.0020(11) 0.0013(12) -0.0108(12)
C3 0.0455(18) 0.0216(14) 0.0430(19) -0.0017(12) -0.0001(14) -0.0050(13)
C26 0.0351(16) 0.0357(16) 0.0247(15) 0.0012(12) -0.0036(12) -0.0009(13)
C27 0.0291(16) 0.0410(17) 0.0264(16) -0.0021(12) 0.0044(12) -0.0002(13)
C29 0.0379(17) 0.0302(16) 0.0348(17) 0.0071(13) -0.0085(13) -0.0047(13)
C16 0.0357(17) 0.0421(17) 0.0269(16) -0.0030(13) 0.0083(13) -0.0137(14)
C17 0.061(2) 0.0329(16) 0.0251(16) 0.0092(12) -0.0094(14) -0.0199(15)
C7 0.0307(16) 0.0466(19) 0.0397(18) -0.0019(14) -0.0003(13) -0.0141(14)
C6 0.053(2) 0.0270(15) 0.0396(18) -0.0059(13) 0.0023(15) -0.0127(14)
C2 0.0473(19) 0.0269(16) 0.048(2) 0.0081(14) -0.0090(15) 0.0013(14)
C18 0.048(2) 0.0294(16) 0.0444(19) 0.0091(14) -0.0234(15) -0.0023(14)

loop_
_atom_type_symbol
_atom_type_description
_atom_type_scat_dispersion_real
_atom_type_scat_dispersion_imag
_atom_type_scat_source
C C 0.0033 0.0016 'International Tables Vol C Tables 4.2.6.8 and 6.1.1.4'
H H 0.0000 0.0000 'International Tables Vol C Tables 4.2.6.8 and 6.1.1.4'
N N 0.0061 0.0033 'International Tables Vol C Tables 4.2.6.8 and 6.1.1.4'
F F 0.0171 0.0103 'International Tables Vol C Tables 4.2.6.8 and 6.1.1.4'
Zn Zn 0.2839 1.4301 'International Tables Vol C Tables 4.2.6.8 and 6.1.1.4'
Br Br -0.2901 2.4595 'International Tables Vol C Tables 4.2.6.8 and 6.1.1.4'

loop_
_exptl_crystal_face_index_h
_exptl_crystal_face_index_k
_exptl_crystal_face_index_l
_exptl_crystal_face_perp_dist
-3 -16 1 0.0509
3 16 -1 0.0509
2 1 17 0.2482
-14 2 0 0.0476
14 -2 0 0.0476
-1 -1 -17 0.1822
-4 -14 -8 0.1134
4 14 -6 0.0688
13 6 -1 0.0444
11 -8 0 0.0393
-6 13 4 0.0964
-11 -6 7 0.0887

loop_
_geom_angle_atom_site_label_1
_geom_angle_atom_site_label_2
_geom_angle_atom_site_label_3
_geom_angle
_geom_angle_site_symmetry_1
_geom_angle_site_symmetry_3
_geom_angle_publ_flag
Br1 Zn1 N4 100.54(5) . . ?
Br1 Zn1 N1 97.65(5) . . ?
N3 Zn1 Br1 114.01(6) . . ?
N3 Zn1 N2 84.21(8) . . ?
N3 Zn1 N4 71.44(8) . . ?
N3 Zn1 N1 145.78(8) . . ?
N2 Zn1 Br1 113.06(6) . . ?
N2 Zn1 N4 144.48(8) . . ?
N2 Zn1 N1 71.16(8) . . ?
N4 Zn1 N1 116.66(7) . . ?
C20 N3 Zn1 130.17(18) . . ?
C23 N3 Zn1 121.90(17) . . ?
C23 N3 C20 107.3(2) . . ?
C9 N2 Zn1 121.75(18) . . ?
C9 N2 C12 106.9(2) . . ?
C12 N2 Zn1 129.48(18) . . ?
C25 N4 Zn1 130.19(16) . . ?
C24 N4 Zn1 107.56(17) . . ?
C24 N4 C25 120.2(2) . . ?
C8 N1 Zn1 107.59(17) . . ?
C8 N1 C5 120.6(2) . . ?
C5 N1 Zn1 130.52(16) . . ?
N1 C8 C9 118.5(2) . . ?
N3 C20 C13 122.7(2) . . ?
N3 C20 C21 108.2(2) . . ?
C13 C20 C21 129.1(2) . . ?
C1 C28 C25 117.2(2) . . ?
C1 C28 C29 118.0(3) . . ?
C29 C28 C25 124.6(3) . . ?
N3 C23 C24 117.4(2) . . ?
N3 C23 C22 111.2(2) . . ?
C22 C23 C24 131.3(2) . . ?
N4 C25 C28 104.2(2) . . ?
N4 C25 C26 112.7(2) . . ?
N4 C25 C27 107.0(2) . . ?
C28 C25 C27 109.9(2) . . ?
C26 C25 C28 113.0(2) . . ?
C26 C25 C27 109.7(2) . . ?
C28 C1 C4 122.8(3) . . ?
N4 C24 C23 117.9(2) . . ?
N2 C9 C8 117.4(2) . . ?
N2 C9 C10 111.1(2) . . ?
C10 C9 C8 131.5(2) . . ?
C15 C14 C13 120.6(2) . . ?
C19 C14 C13 122.6(2) . . ?
C19 C14 C15 116.9(2) . . ?
C20 C13 C14 116.7(2) . . ?
C12 C13 C20 125.6(2) . . ?
C12 C13 C14 117.7(2) . . ?
C1 C4 C5 117.1(2) . . ?
C1 C4 C3 117.9(3) . . ?
C3 C4 C5 124.8(3) . . ?
N2 C12 C13 122.1(2) . . ?
N2 C12 C11 108.4(2) . . ?
C13 C12 C11 129.4(2) . . ?
C21 C22 C23 106.1(2) . . ?
F1 C15 C14 119.4(2) . . ?
F1 C15 C16 118.6(3) . . ?
C16 C15 C14 122.1(3) . . ?
C10 C11 C12 107.3(2) . . ?
C22 C21 C20 107.2(2) . . ?
C11 C10 C9 106.3(2) . . ?
F5 C19 C14 119.6(2) . . ?
F5 C19 C18 118.4(3) . . ?
C18 C19 C14 121.9(3) . . ?
N1 C5 C4 104.0(2) . . ?
N1 C5 C7 106.9(2) . . ?
N1 C5 C6 112.7(2) . . ?
C4 C5 C7 110.8(2) . . ?
C4 C5 C6 112.6(2) . . ?
C6 C5 C7 109.7(2) . . ?
C4 C3 C2 120.2(3) . . ?
C2 C29 C28 120.0(3) . . ?
F2 C16 C15 120.3(3) . . ?
F2 C16 C17 119.9(3) . . ?
C17 C16 C15 119.8(3) . . ?
F3 C17 C16 120.2(3) . . ?
F3 C17 C18 119.7(3) . . ?
C16 C17 C18 120.1(3) . . ?
C29 C2 C3 120.8(3) . . ?
F4 C18 C19 120.6(3) . . ?
F4 C18 C17 120.1(3) . . ?
C19 C18 C17 119.2(3) . . ?

loop_
_geom_bond_atom_site_label_1
_geom_bond_atom_site_label_2
_geom_bond_distance
_geom_bond_site_symmetry_2
_geom_bond_publ_flag
Br1 Zn1 2.3627(4) . ?
Zn1 N3 2.034(2) . ?
Zn1 N2 2.044(2) . ?
Zn1 N4 2.489(2) . ?
Zn1 N1 2.510(2) . ?
F5 C19 1.341(3) . ?
F1 C15 1.333(3) . ?
F2 C16 1.339(3) . ?
N3 C20 1.380(3) . ?
N3 C23 1.329(3) . ?
F3 C17 1.339(3) . ?
N2 C9 1.332(3) . ?
N2 C12 1.384(3) . ?
N4 C25 1.498(3) . ?
N4 C24 1.271(3) . ?
F4 C18 1.332(3) . ?
N1 C8 1.269(3) . ?
N1 C5 1.501(3) . ?
C8 C9 1.456(4) . ?
C20 C13 1.396(4) . ?
C20 C21 1.434(4) . ?
C28 C25 1.528(4) . ?
C28 C1 1.385(4) . ?
C28 C29 1.390(4) . ?
C23 C24 1.454(4) . ?
C23 C22 1.418(4) . ?
C25 C26 1.527(4) . ?
C25 C27 1.537(4) . ?
C1 C4 1.386(4) . ?
C9 C10 1.419(4) . ?
C14 C13 1.501(4) . ?
C14 C15 1.384(4) . ?
C14 C19 1.383(4) . ?
C13 C12 1.393(4) . ?
C4 C5 1.525(4) . ?
C4 C3 1.386(4) . ?
C12 C11 1.428(4) . ?
C22 C21 1.366(4) . ?
C15 C16 1.371(4) . ?
C11 C10 1.360(4) . ?
C19 C18 1.375(4) . ?
C5 C7 1.537(4) . ?
C5 C6 1.527(4) . ?
C3 C2 1.386(4) . ?
C29 C2 1.382(4) . ?
C16 C17 1.363(4) . ?
C17 C18 1.382(5) . ?

loop_
_exptl_oxdiff_crystal_face_indexfrac_h
_exptl_oxdiff_crystal_face_indexfrac_k
_exptl_oxdiff_crystal_face_indexfrac_l
_exptl_oxdiff_crystal_face_x
_exptl_oxdiff_crystal_face_y
_exptl_oxdiff_crystal_face_z
-2.7828 -16.0055 1.3655 0.0257 0.9981 0.0554
2.7828 16.0055 -1.3655 -0.0257 -0.9981 -0.0554
1.6321 0.9240 16.9397 0.0042 0.1297 -0.9915
-13.5135 1.8556 -0.1438 -0.9979 0.0257 0.0596
13.5135 -1.8556 0.1438 0.9979 -0.0257 -0.0596
-1.4288 -0.8772 -16.9507 0.0098 -0.1347 0.9908
-4.4493 -14.2567 -8.1641 -0.0636 0.7977 0.5997
3.5163 14.4998 -6.0623 0.0767 -0.9718 0.2232
13.0610 6.3478 -0.8026 0.8511 -0.5210 -0.0647
11.1518 -8.3412 -0.0033 0.9237 0.3830 0.0092
-6.0802 13.4544 3.9113 -0.6567 -0.6929 -0.2976
-11.3418 -6.4977 6.7602 -0.7603 0.5832 -0.2859
